data_7701402
loop_
_publ_author_name
'Netzsch, Philip'
'Bariss, Harijs'
'Bayarjargal, Lkhamsuren'
'H\"oppe, Henning A.'

_publ_section_title
;
 Tb(HSO4)(SO4) -- a green emitting hydrogensulfate sulfate with second
 harmonic generation response
;
_journal_name_full 'Dalton Transactions'
_journal_paper_doi 10.1039/C9DT03436F
_journal_year 2019
_chemical_formula_sum 'H O8 S2 Tb'
_chemical_formula_weight 352.05
_space_group_crystal_system monoclinic
_space_group_IT_number 4
_space_group_name_Hall 'P 2yb'
_space_group_name_H-M_alt 'P 1 21 1'
_symmetry_space_group_name_Hall 'P 2yb'
_symmetry_space_group_name_H-M 'P 1 21 1'
_atom_sites_solution_hydrogens difmap
_audit_creation_method SHELXL-2014/7
_audit_update_record
;
2019-08-02 deposited with the CCDC.    2019-10-07 downloaded from the CCDC.
;
_cell_angle_alpha 90
_cell_angle_beta 104.640(2)
_cell_angle_gamma 90
_cell_formula_units_Z 2
_cell_length_a 6.6503(5)
_cell_length_b 6.5941(5)
_cell_length_c 6.8024(5)
_cell_measurement_reflns_used 7319
_cell_measurement_temperature 250(2)
_cell_measurement_theta_max 31.166
_cell_measurement_theta_min 3.095
_cell_volume 288.62(4)
_computing_structure_refinement 'SHELXL-2014/7 (Sheldrick, 2014)'
_diffrn_ambient_temperature 250(2)
_diffrn_measured_fraction_theta_full 1.000
_diffrn_measured_fraction_theta_max 1.000
_diffrn_measurement_device_type 'Bruker D8 Venture'
_diffrn_measurement_method 'omega scan'
_diffrn_radiation_monochromator graphite
_diffrn_radiation_source 'fine-focus sealed tube'
_diffrn_radiation_type MoK\a
_diffrn_radiation_wavelength 0.71073
_diffrn_reflns_av_R_equivalents 0.0491
_diffrn_reflns_av_unetI/netI 0.0463
_diffrn_reflns_Laue_measured_fraction_full 1.000
_diffrn_reflns_Laue_measured_fraction_max 1.000
_diffrn_reflns_limit_h_max 9
_diffrn_reflns_limit_h_min -9
_diffrn_reflns_limit_k_max 9
_diffrn_reflns_limit_k_min -9
_diffrn_reflns_limit_l_max 9
_diffrn_reflns_limit_l_min -9
_diffrn_reflns_number 7319
_diffrn_reflns_point_group_measured_fraction_full 1.000
_diffrn_reflns_point_group_measured_fraction_max 1.000
_diffrn_reflns_theta_full 25.242
_diffrn_reflns_theta_max 31.166
_diffrn_reflns_theta_min 3.095
_exptl_absorpt_coefficient_mu 12.975
_exptl_absorpt_correction_type multi-scan
_exptl_absorpt_process_details
; 
 multi-scan absorption correction using SADABS 
(G. M. Sheldrick, (1996). SADABS. Program for Empirical 
Absorption Correction. University of G\"ottingen, Germany.)
;
_exptl_crystal_colour colourless
_exptl_crystal_density_diffrn 4.051
_exptl_crystal_description block
_exptl_crystal_F_000 324
_exptl_crystal_size_max 0.09
_exptl_crystal_size_mid 0.06
_exptl_crystal_size_min 0.05
_exptl_transmission_factor_max 0.7462
_exptl_transmission_factor_min 0.6057
_refine_diff_density_max 0.925
_refine_diff_density_min -0.859
_refine_diff_density_rms 0.187
_refine_ls_abs_structure_details
;
 Refined as an inversion twin.
;
_refine_ls_abs_structure_Flack 0.032(17)
_refine_ls_extinction_coef 0.0076(7)
_refine_ls_extinction_expression Fc^*^=kFc[1+0.001xFc^2^\l^3^/sin(2\q)]^-1/4^
_refine_ls_extinction_method 'SHELXL-2014/7 (Sheldrick 2014'
_refine_ls_goodness_of_fit_ref 0.926
_refine_ls_hydrogen_treatment refxyz
_refine_ls_matrix_type full
_refine_ls_number_parameters 105
_refine_ls_number_reflns 1877
_refine_ls_number_restraints 2
_refine_ls_restrained_S_all 0.926
_refine_ls_R_factor_all 0.0250
_refine_ls_R_factor_gt 0.0208
_refine_ls_shift/su_max 0.000
_refine_ls_shift/su_mean 0.000
_refine_ls_structure_factor_coef Fsqd
_refine_ls_weighting_details 'w=1/[\s^2^(Fo^2^)] where P=(Fo^2^+2Fc^2^)/3'
_refine_ls_weighting_scheme calc
_refine_ls_wR_factor_gt 0.0358
_refine_ls_wR_factor_ref 0.0367
_reflns_Friedel_coverage 0.859
_reflns_Friedel_fraction_full 1.000
_reflns_Friedel_fraction_max 1.000
_reflns_number_gt 1748
_reflns_number_total 1877
_reflns_threshold_expression 'I > 2\s(I)'
_cod_data_source_file c9dt03436f2.cif
_cod_data_source_block mo_BA7_0m
_cod_database_code 7701402
_shelx_shelxl_version_number 2014/7
_shelx_space_group_comment
;
The symmetry employed for this shelxl refinement is uniquely defined
by the following loop, which should always be used as a source of
symmetry information in preference to the above space-group names.
They are only intended as comments.
;

loop_
_space_group_symop_operation_xyz
'x, y, z'
'-x, y+1/2, -z'

loop_
_atom_site_label
_atom_site_type_symbol
_atom_site_fract_x
_atom_site_fract_y
_atom_site_fract_z
_atom_site_U_iso_or_equiv
_atom_site_adp_type
_atom_site_occupancy
_atom_site_site_symmetry_order
_atom_site_calc_flag
_atom_site_refinement_flags_posn
_atom_site_refinement_flags_adp
Tb1 Tb 0.35019(4) 0.74999(7) 0.63157(4) 0.00544(8) Uani 1 1 d . .
S1 S 0.7801(2) 0.70420(19) 0.4304(2) 0.0062(3) Uani 1 1 d . .
S2 S 0.2397(2) 0.5805(2) 0.1047(2) 0.0067(3) Uani 1 1 d . .
O11 O 0.9876(6) 0.7299(13) 0.5621(7) 0.0106(11) Uani 1 1 d . .
O12 O 0.6845(8) 0.9008(7) 0.3640(8) 0.0140(11) Uani 1 1 d . .
O13 O 0.7803(7) 0.5722(7) 0.2560(7) 0.0094(9) Uani 1 1 d . .
O14 O 0.6455(7) 0.5907(7) 0.5396(7) 0.0092(9) Uani 1 1 d . .
O21 O 0.2410(7) 0.7037(6) 0.2819(7) 0.0116(11) Uani 1 1 d . .
O22 O 0.3178(8) 0.6908(7) -0.0441(7) 0.0134(11) Uani 1 1 d . .
O23 O 0.3500(8) 0.3905(7) 0.1617(7) 0.0132(10) Uani 1 1 d . .
O24 O 0.0144(13) 0.5299(9) -0.0008(14) 0.0107(13) Uani 1 1 d D .
H1 H -0.055(12) 0.542(12) 0.102(11) 0.016 Uiso 1 1 d D U

loop_
_atom_site_aniso_label
_atom_site_aniso_U_11
_atom_site_aniso_U_22
_atom_site_aniso_U_33
_atom_site_aniso_U_23
_atom_site_aniso_U_13
_atom_site_aniso_U_12
Tb1 0.00601(12) 0.00483(12) 0.00575(12) -0.0006(2) 0.00201(8) -0.0005(2)
S1 0.0056(7) 0.0047(9) 0.0090(7) -0.0003(5) 0.0031(6) -0.0002(5)
S2 0.0064(7) 0.0079(7) 0.0058(7) 0.0005(6) 0.0018(6) 0.0000(6)
O11 0.0053(18) 0.011(3) 0.015(2) 0.000(3) 0.0002(15) -0.003(2)
O12 0.014(3) 0.005(2) 0.023(3) 0.000(2) 0.004(2) 0.0037(18)
O13 0.010(2) 0.008(2) 0.010(2) -0.0014(18) 0.0034(19) -0.0019(17)
O14 0.009(2) 0.009(2) 0.012(2) -0.0007(18) 0.0061(19) 0.0012(17)
O21 0.016(2) 0.011(3) 0.007(2) -0.0034(16) 0.0012(18) 0.0012(16)
O22 0.016(3) 0.018(3) 0.007(2) 0.0041(17) 0.0054(19) -0.0031(17)
O23 0.013(3) 0.013(2) 0.013(3) 0.0011(19) 0.003(2) 0.0048(19)
O24 0.007(3) 0.014(4) 0.011(2) 0.002(3) 0.0035(19) 0.000(3)

loop_
_atom_type_symbol
_atom_type_description
_atom_type_scat_dispersion_real
_atom_type_scat_dispersion_imag
_atom_type_scat_source
O O 0.0106 0.0060 'International Tables Vol C Tables 4.2.6.8 and 6.1.1.4'
S S 0.1246 0.1234 'International Tables Vol C Tables 4.2.6.8 and 6.1.1.4'
Tb Tb -0.1723 4.1537 'International Tables Vol C Tables 4.2.6.8 and 6.1.1.4'
H H 0.0000 0.0000 'International Tables Vol C Tables 4.2.6.8 and 6.1.1.4'

loop_
_geom_angle_atom_site_label_1
_geom_angle_atom_site_label_2
_geom_angle_atom_site_label_3
_geom_angle
_geom_angle_site_symmetry_1
_geom_angle_site_symmetry_3
O22 Tb1 O12 77.61(17) 1_556 2_646
O22 Tb1 O23 76.19(17) 1_556 2_656
O12 Tb1 O23 117.52(18) 2_646 2_656
O22 Tb1 O21 151.29(17) 1_556 .
O12 Tb1 O21 82.90(16) 2_646 .
O23 Tb1 O21 132.08(17) 2_656 .
O22 Tb1 O11 80.97(17) 1_556 1_455
O12 Tb1 O11 81.1(2) 2_646 1_455
O23 Tb1 O11 145.9(2) 2_656 1_455
O21 Tb1 O11 75.32(16) . 1_455
O22 Tb1 O14 116.62(17) 1_556 .
O12 Tb1 O14 70.42(16) 2_646 .
O23 Tb1 O14 72.80(17) 2_656 .
O21 Tb1 O14 75.22(16) . .
O11 Tb1 O14 141.0(2) 1_455 .
O22 Tb1 O13 74.09(16) 1_556 2_656
O12 Tb1 O13 143.32(18) 2_646 2_656
O23 Tb1 O13 77.63(17) 2_656 2_656
O21 Tb1 O13 112.56(15) . 2_656
O11 Tb1 O13 71.9(2) 1_455 2_656
O14 Tb1 O13 144.21(16) . 2_656
O22 Tb1 O14 127.22(16) 1_556 2_656
O12 Tb1 O14 154.23(18) 2_646 2_656
O23 Tb1 O14 79.44(16) 2_656 2_656
O21 Tb1 O14 71.53(15) . 2_656
O11 Tb1 O14 95.0(2) 1_455 2_656
O14 Tb1 O14 99.22(9) . 2_656
O13 Tb1 O14 55.20(16) 2_656 2_656
O22 Tb1 S1 101.67(12) 1_556 2_656
O12 Tb1 S1 158.80(13) 2_646 2_656
O23 Tb1 S1 82.26(13) 2_656 2_656
O21 Tb1 S1 89.06(11) . 2_656
O11 Tb1 S1 77.9(2) 1_455 2_656
O14 Tb1 S1 126.33(11) . 2_656
O13 Tb1 S1 27.64(11) 2_656 2_656
O14 Tb1 S1 28.47(11) 2_656 2_656
O11 S1 O12 111.0(4) . .
O11 S1 O13 111.9(3) . .
O12 S1 O13 111.4(3) . .
O11 S1 O14 110.2(3) . .
O12 S1 O14 109.1(3) . .
O13 S1 O14 103.1(3) . .
O11 S1 Tb1 112.6(3) . 2_646
O12 S1 Tb1 136.5(2) . 2_646
O13 S1 Tb1 51.63(19) . 2_646
O14 S1 Tb1 53.63(18) . 2_646
O22 S2 O21 111.8(3) . .
O22 S2 O23 111.9(3) . .
O21 S2 O23 111.4(3) . .
O22 S2 O24 105.4(4) . .
O21 S2 O24 108.2(4) . .
O23 S2 O24 107.9(3) . .
S1 O11 Tb1 154.2(3) . 1_655
S1 O12 Tb1 156.0(3) . 2_656
S1 O13 Tb1 100.7(2) . 2_646
S1 O14 Tb1 122.1(3) . .
S1 O14 Tb1 97.9(2) . 2_646
Tb1 O14 Tb1 127.00(19) . 2_646
S2 O21 Tb1 149.0(3) . .
S2 O22 Tb1 153.2(3) . 1_554
S2 O23 Tb1 143.5(3) . 2_646
S2 O24 H1 104(5) . .

loop_
_geom_bond_atom_site_label_1
_geom_bond_atom_site_label_2
_geom_bond_distance
_geom_bond_site_symmetry_2
Tb1 O22 2.304(5) 1_556
Tb1 O12 2.315(5) 2_646
Tb1 O23 2.323(5) 2_656
Tb1 O21 2.325(5) .
Tb1 O11 2.340(4) 1_455
Tb1 O14 2.444(5) .
Tb1 O13 2.487(5) 2_656
Tb1 O14 2.534(5) 2_656
Tb1 S1 3.1168(14) 2_656
S1 O11 1.453(5) .
S1 O12 1.464(5) .
S1 O13 1.472(5) .
S1 O14 1.500(5) .
S1 Tb1 3.1168(14) 2_646
S2 O22 1.445(5) .
S2 O21 1.452(5) .
S2 O23 1.454(5) .
S2 O24 1.525(8) .
O11 Tb1 2.340(4) 1_655
O12 Tb1 2.315(5) 2_656
O13 Tb1 2.487(5) 2_646
O14 Tb1 2.534(5) 2_646
O22 Tb1 2.304(5) 1_554
O23 Tb1 2.323(5) 2_646
O24 H1 0.93(5) .
